data_2014563
loop_
_publ_author_name
'Agata Bia\/lo\'nska'
'Zbigniew Ciunik'

_publ_section_title
;
 Brucine and two solvates
;
_journal_issue 12
_journal_name_full 'Acta Crystallographica Section C'
_journal_page_first o853
_journal_page_last o855
_journal_paper_doi 10.1107/S0108270104024874
_journal_volume 60
_journal_year 2004
_chemical_formula_iupac 'C23 H26 N2 O4, C3 H6 O1'
_chemical_formula_moiety 'C23 H26 N2 O4, C3 H6 O1'
_chemical_formula_sum 'C26 H32 N2 O5'
_chemical_formula_weight 452.54
_chemical_name_common 'brucine acetone solvate'
_chemical_name_systematic
;
2,3-dimethoxystrychnidin-10-one acetone solvate
;
_space_group_IT_number 4
_symmetry_cell_setting monoclinic
_symmetry_space_group_name_Hall 'P 2yb'
_symmetry_space_group_name_H-M 'P 1 21 1'
_atom_sites_solution_hydrogens geom
_atom_sites_solution_primary direct
_atom_sites_solution_secondary difmap
_audit_creation_method SHELXL-97
_cell_angle_alpha 90.00
_cell_angle_beta 114.35(3)
_cell_angle_gamma 90.00
_cell_formula_units_Z 2
_cell_length_a 12.765(3)
_cell_length_b 7.1360(14)
_cell_length_c 13.686(3)
_cell_measurement_reflns_used 7521
_cell_measurement_temperature 100(2)
_cell_measurement_theta_max 30.00
_cell_measurement_theta_min 3.68
_cell_volume 1135.8(5)
_computing_cell_refinement 'CrysAlis RED (Oxford Diffraction, 2001)'
_computing_data_collection 'CrysAlis CCD (Oxford Diffraction, 2001)'
_computing_data_reduction 'CrysAlis RED'
_computing_molecular_graphics 'SHELXTL-NT (Bruker, 1999)'
_computing_publication_material SHELXL97
_computing_structure_refinement 'SHELXL97 (Sheldrick, 1997)'
_computing_structure_solution 'SHELXS97 (Sheldrick, 1990)'
_diffrn_ambient_temperature 100(2)
_diffrn_measured_fraction_theta_full 0.985
_diffrn_measured_fraction_theta_max 0.985
_diffrn_measurement_device_type 'Kuma KM-4 CCD'
_diffrn_measurement_method '\w scan'
_diffrn_radiation_monochromator graphite
_diffrn_radiation_source 'fine-focus sealed tube'
_diffrn_radiation_type MoK\a
_diffrn_radiation_wavelength 0.71073
_diffrn_reflns_av_R_equivalents 0.0230
_diffrn_reflns_av_sigmaI/netI 0.0149
_diffrn_reflns_limit_h_max 17
_diffrn_reflns_limit_h_min -17
_diffrn_reflns_limit_k_max 10
_diffrn_reflns_limit_k_min -7
_diffrn_reflns_limit_l_max 19
_diffrn_reflns_limit_l_min -19
_diffrn_reflns_number 14702
_diffrn_reflns_theta_full 30.00
_diffrn_reflns_theta_max 30.00
_diffrn_reflns_theta_min 3.68
_diffrn_standards_number 0
_exptl_absorpt_coefficient_mu 0.092
_exptl_absorpt_correction_type none
_exptl_crystal_colour colourless
_exptl_crystal_density_diffrn 1.323
_exptl_crystal_density_method 'not measured'
_exptl_crystal_description block
_exptl_crystal_F_000 484
_exptl_crystal_size_max 0.25
_exptl_crystal_size_mid 0.25
_exptl_crystal_size_min 0.20
_refine_diff_density_max 0.350
_refine_diff_density_min -0.199
_refine_ls_abs_structure_details 'from known structure'
_refine_ls_extinction_method none
_refine_ls_goodness_of_fit_ref 1.050
_refine_ls_hydrogen_treatment constr
_refine_ls_matrix_type full
_refine_ls_number_parameters 298
_refine_ls_number_reflns 3499
_refine_ls_number_restraints 1
_refine_ls_restrained_S_all 1.050
_refine_ls_R_factor_all 0.0306
_refine_ls_R_factor_gt 0.0297
_refine_ls_shift/su_max 0.002
_refine_ls_shift/su_mean 0.000
_refine_ls_structure_factor_coef Fsqd
_refine_ls_weighting_details 'calc w=1/[\s^2^(Fo^2^)+(0.058P)^2^+0.1072P] where P=(Fo^2^+2Fc^2^)/3'
_refine_ls_weighting_scheme calc
_refine_ls_wR_factor_gt 0.0798
_refine_ls_wR_factor_ref 0.0805
_reflns_number_gt 3412
_reflns_number_total 3499
_reflns_threshold_expression I>2\s(I)
_cod_data_source_file sq1174.cif
_cod_data_source_block II
_cod_depositor_comments
;
The following automatic conversions were performed:
'_symmetry_cell_setting' value 'Monoclinic' changed to 'monoclinic'
according to '/home/saulius/struct/CIF-dictionaries/cif_core.dic'
dictionary named 'cif_core.dic' version 2.4.1 from 2010-06-29.

Automatic conversion script
Id: cif_fix_enum 1527 2010-12-29 10:47:43Z saulius 

The following automatic conversions were performed:

'_symmetry_cell_setting' value 'Monoclinic' changed to 'monoclinic'
according to /home/saulius/struct/CIF-dictionaries/cif_core.dic
dictionary named 'cif_core.dic' version 2.4.1 from 2010-06-29.

Automatic conversion script
Id: cif_fix_values 1715 2011-07-08 13:25:40Z adriana 
;
_cod_original_cell_volume 1135.8(4)
_cod_original_sg_symbol_H-M 'P 21'
_cod_database_code 2014563

loop_
_symmetry_equiv_pos_as_xyz
'x, y, z'
'-x, y+1/2, -z'

loop_
_atom_site_label
_atom_site_fract_x
_atom_site_fract_y
_atom_site_fract_z
_atom_site_U_iso_or_equiv
_atom_site_adp_type
_atom_site_calc_flag
_atom_site_refinement_flags
_atom_site_occupancy
_atom_site_disorder_assembly
_atom_site_disorder_group
_atom_site_type_symbol
O1 -0.20202(7) 0.84329(16) 0.62098(7) 0.01909(19) Uani d . 1 . . O
O2 0.46740(7) 0.74598(16) 0.59011(7) 0.0192(2) Uani d . 1 . . O
O3 0.56432(7) 0.78149(17) 0.79570(7) 0.0200(2) Uani d . 1 . . O
O4 0.03127(7) 0.80242(14) 0.42777(7) 0.01571(18) Uani d . 1 . . O
N1 0.09290(8) 0.89447(15) 0.60258(7) 0.01126(18) Uani d . 1 . . N
N2 0.13778(9) 0.99105(15) 0.94933(8) 0.01240(19) Uani d . 1 . . N
C1 0.27666(9) 0.82368(19) 0.57999(8) 0.0127(2) Uani d . 1 . . C
H1 0.2381 0.8076 0.5001 0.013 Uiso d . 1 . . H
C2 0.39497(10) 0.79816(18) 0.63658(9) 0.0136(2) Uani d . 1 . . C
C3 0.44846(9) 0.81867(19) 0.74958(9) 0.0138(2) Uani d . 1 . . C
C4 0.38393(9) 0.86991(18) 0.80611(9) 0.0129(2) Uani d . 1 . . C
H4 0.4220 0.8873 0.8831 0.021 Uiso d . 1 . . H
C5 0.26548(9) 0.89605(17) 0.74979(9) 0.0108(2) Uani d . 1 . . C
C6 0.21350(9) 0.87135(17) 0.63953(9) 0.0111(2) Uani d . 1 . . C
C7 0.17850(9) 0.95351(16) 0.79250(9) 0.0100(2) Uani d . 1 . . C
C8 0.06224(9) 0.90999(17) 0.69608(8) 0.0107(2) Uani d . 1 . . C
H8 0.0098 1.0130 0.6844 0.015 Uiso d . 1 . . H
C9 0.01080(10) 0.83540(18) 0.50657(9) 0.0125(2) Uani d . 1 . . C
C10 -0.10891(9) 0.8210(2) 0.50473(9) 0.0152(2) Uani d . 1 . . C
H10A -0.1539 0.7590 0.4394 0.015 Uiso d . 1 . . H
H10B -0.1305 0.9534 0.5019 0.034 Uiso d . 1 . . H
C11 -0.11740(10) 0.73107(19) 0.60445(10) 0.0147(2) Uani d . 1 . . C
H11 -0.1464 0.6074 0.5901 0.018 Uiso d . 1 . . H
C12 -0.23319(11) 0.7764(2) 0.70501(11) 0.0221(3) Uani d . 1 . . C
H12A -0.2225 0.6370 0.7123 0.032 Uiso d . 1 . . H
H12B -0.3153 0.8116 0.6826 0.025 Uiso d . 1 . . H
C13 -0.15592(11) 0.8582(2) 0.81192(10) 0.0187(2) Uani d . 1 . . C
H13 -0.1844 0.9507 0.8439 0.025 Uiso d . 1 . . H
C14 -0.04417(10) 0.81492(19) 0.86031(9) 0.0144(2) Uani d . 1 . . C
C15 0.03805(10) 0.90876(19) 0.96228(9) 0.0145(2) Uani d . 1 . . C
H15A 0.0684 0.8164 1.0245 0.018 Uiso d . 1 . . H
H15B -0.0004 1.0080 0.9830 0.020 Uiso d . 1 . . H
C16 0.10836(10) 1.16577(18) 0.88598(9) 0.0130(2) Uani d . 1 . . C
H16A 0.0280 1.1676 0.8352 0.020 Uiso d . 1 . . H
H16B 0.1252 1.2730 0.9320 0.017 Uiso d . 1 . . H
C17 0.18295(10) 1.16256(18) 0.82253(9) 0.0121(2) Uani d . 1 . . C
H17A 0.1472 1.2508 0.7567 0.014 Uiso d . 1 . . H
H17B 0.2595 1.2016 0.8636 0.019 Uiso d . 1 . . H
C18 0.00202(10) 0.72591(17) 0.69891(9) 0.0121(2) Uani d . 1 . . C
H18 0.0437 0.6279 0.6790 0.022 Uiso d . 1 . . H
C19 0.01140(10) 0.67502(18) 0.81178(9) 0.0132(2) Uani d . 1 . . C
H19 -0.0244 0.5592 0.8094 0.019 Uiso d . 1 . . H
C20 0.14115(10) 0.66348(18) 0.88440(9) 0.0134(2) Uani d . 1 . . C
H20A 0.1776 0.5849 0.8516 0.013 Uiso d . 1 . . H
H20B 0.1541 0.6102 0.9552 0.022 Uiso d . 1 . . H
C21 0.19243(9) 0.85962(17) 0.89880(9) 0.0116(2) Uani d . 1 . . C
H21 0.2769 0.8472 0.9461 0.020 Uiso d . 1 . . H
C22 0.41717(12) 0.7196(3) 0.47647(11) 0.0272(3) Uani d . 1 . . C
H22A 0.3574 0.6217 0.4550 0.023 Uiso d . 1 . . H
H22B 0.4811 0.6857 0.4606 0.025 Uiso d . 1 . . H
H22C 0.3810 0.8303 0.4382 0.039 Uiso d . 1 . . H
C23 0.61798(10) 0.7820(2) 0.91084(10) 0.0224(3) Uani d . 1 . . C
H23A 0.6955 0.7311 0.9282 0.029 Uiso d . 1 . . H
H23B 0.5796 0.7092 0.9439 0.017 Uiso d . 1 . . H
H23C 0.6195 0.9055 0.9377 0.019 Uiso d . 1 . . H
O5 0.50525(10) 0.3384(2) 0.90311(9) 0.0365(3) Uani d . 1 . . O
C24 0.50798(12) 0.3265(2) 0.81547(11) 0.0246(3) Uani d . 1 . . C
C25 0.39991(13) 0.3376(2) 0.71355(11) 0.0261(3) Uani d . 1 . . C
H25A 0.3350 0.3910 0.7300 0.036 Uiso d . 1 . . H
H25B 0.4080 0.4161 0.6586 0.042 Uiso d . 1 . . H
H25C 0.3789 0.2146 0.6848 0.040 Uiso d . 1 . . H
C26 0.61886(13) 0.2968(3) 0.80320(12) 0.0370(4) Uani d . 1 . . C
H26A 0.6835 0.2970 0.8719 0.030 Uiso d . 1 . . H
H26B 0.6114 0.1786 0.7602 0.034 Uiso d . 1 . . H
H26C 0.6274 0.3938 0.7575 0.042 Uiso d . 1 . . H

loop_
_atom_site_aniso_label
_atom_site_aniso_U_11
_atom_site_aniso_U_22
_atom_site_aniso_U_33
_atom_site_aniso_U_12
_atom_site_aniso_U_13
_atom_site_aniso_U_23
O1 0.0121(3) 0.0264(5) 0.0199(4) 0.0027(4) 0.0078(3) 0.0003(4)
O2 0.0143(4) 0.0318(5) 0.0135(4) 0.0038(4) 0.0079(3) 0.0004(4)
O3 0.0096(4) 0.0369(6) 0.0128(4) 0.0043(4) 0.0037(3) 0.0027(4)
O4 0.0158(4) 0.0183(4) 0.0120(3) -0.0012(3) 0.0046(3) -0.0022(3)
N1 0.0095(4) 0.0133(4) 0.0102(4) 0.0002(4) 0.0033(3) -0.0015(3)
N2 0.0143(4) 0.0113(4) 0.0138(4) -0.0003(4) 0.0080(3) -0.0002(4)
C1 0.0127(4) 0.0144(5) 0.0107(4) 0.0004(4) 0.0047(4) 0.0007(4)
C2 0.0130(5) 0.0170(6) 0.0126(4) 0.0012(4) 0.0071(4) 0.0016(4)
C3 0.0098(4) 0.0180(6) 0.0130(5) 0.0014(4) 0.0040(4) 0.0018(4)
C4 0.0109(4) 0.0161(5) 0.0106(4) -0.0003(4) 0.0031(4) 0.0003(4)
C5 0.0106(4) 0.0110(5) 0.0105(4) -0.0007(4) 0.0043(4) -0.0003(4)
C6 0.0103(4) 0.0115(5) 0.0106(4) 0.0000(4) 0.0033(4) -0.0001(4)
C7 0.0097(4) 0.0101(5) 0.0098(4) -0.0008(4) 0.0037(4) -0.0011(4)
C8 0.0104(4) 0.0116(5) 0.0101(4) -0.0002(4) 0.0042(4) -0.0010(4)
C9 0.0117(4) 0.0115(5) 0.0117(4) 0.0001(4) 0.0023(4) -0.0007(4)
C10 0.0106(4) 0.0189(6) 0.0138(5) 0.0007(4) 0.0028(4) -0.0019(5)
C11 0.0110(5) 0.0157(6) 0.0164(5) -0.0022(4) 0.0046(4) -0.0028(4)
C12 0.0124(5) 0.0335(8) 0.0223(6) -0.0047(5) 0.0089(5) -0.0030(6)
C13 0.0157(5) 0.0233(6) 0.0201(5) -0.0007(5) 0.0104(4) -0.0012(5)
C14 0.0158(5) 0.0137(5) 0.0168(5) -0.0019(4) 0.0097(4) 0.0001(4)
C15 0.0153(5) 0.0151(5) 0.0160(5) -0.0011(4) 0.0092(4) -0.0017(4)
C16 0.0156(5) 0.0101(5) 0.0143(5) -0.0003(4) 0.0072(4) -0.0013(4)
C17 0.0131(4) 0.0107(5) 0.0128(4) -0.0014(4) 0.0058(4) -0.0016(4)
C18 0.0115(4) 0.0110(5) 0.0137(5) -0.0013(4) 0.0050(4) -0.0018(4)
C19 0.0143(5) 0.0111(5) 0.0155(5) -0.0010(4) 0.0072(4) 0.0004(4)
C20 0.0150(5) 0.0107(5) 0.0145(5) 0.0005(4) 0.0060(4) 0.0015(4)
C21 0.0128(4) 0.0116(5) 0.0110(4) 0.0005(4) 0.0054(4) -0.0001(4)
C22 0.0217(6) 0.0472(10) 0.0147(5) 0.0059(6) 0.0097(5) -0.0017(6)
C23 0.0130(5) 0.0379(8) 0.0130(5) 0.0032(5) 0.0022(4) 0.0031(5)
O5 0.0351(6) 0.0546(9) 0.0206(5) -0.0084(6) 0.0123(4) -0.0019(6)
C24 0.0255(6) 0.0265(7) 0.0189(5) -0.0057(6) 0.0060(5) -0.0008(6)
C25 0.0264(6) 0.0233(7) 0.0221(6) -0.0037(6) 0.0035(5) 0.0038(6)
C26 0.0271(7) 0.0614(13) 0.0209(6) 0.0029(8) 0.0082(6) -0.0044(8)

loop_
_atom_type_symbol
_atom_type_description
_atom_type_scat_dispersion_real
_atom_type_scat_dispersion_imag
_atom_type_scat_source
C C 0.0033 0.0000 'International Tables Vol C Tables 4.2.6.8 and 6.1.1.4'
H H 0.0000 0.0000 'International Tables Vol C Tables 4.2.6.8 and 6.1.1.4'
N N 0.0061 0.0000 'International Tables Vol C Tables 4.2.6.8 and 6.1.1.4'
O O 0.0106 0.0000 'International Tables Vol C Tables 4.2.6.8 and 6.1.1.4'

loop_
_geom_angle_atom_site_label_1
_geom_angle_atom_site_label_2
_geom_angle_atom_site_label_3
_geom_angle
C11 O1 C12 114.42(11)
C2 O2 C22 117.02(10)
C3 O3 C23 116.09(10)
C9 N1 C6 126.62(10)
C9 N1 C8 118.71(9)
C6 N1 C8 109.49(9)
C16 N2 C15 112.52(10)
C16 N2 C21 108.18(9)
C15 N2 C21 113.27(10)
C2 C1 C6 117.28(10)
C2 C1 H1 121.5
C6 C1 H1 121.3
O2 C2 C1 124.04(10)
O2 C2 C3 114.85(10)
C1 C2 C3 121.07(10)
O3 C3 C4 124.57(10)
O3 C3 C2 115.12(10)
C4 C3 C2 120.30(10)
C3 C4 C5 118.83(10)
C3 C4 H4 119.5
C5 C4 H4 121.7
C6 C5 C4 120.44(11)
C6 C5 C7 110.96(10)
C4 C5 C7 128.60(10)
C5 C6 C1 122.06(10)
C5 C6 N1 109.59(10)
C1 C6 N1 128.31(10)
C5 C7 C17 114.45(10)
C5 C7 C21 115.46(9)
C17 C7 C21 101.03(9)
C5 C7 C8 102.35(9)
C17 C7 C8 109.65(9)
C21 C7 C8 114.28(9)
N1 C8 C18 105.71(9)
N1 C8 C7 104.29(9)
C18 C8 C7 117.57(9)
N1 C8 H8 109.0
C18 C8 H8 109.7
C7 C8 H8 110.1
O4 C9 N1 123.03(11)
O4 C9 C10 123.12(10)
N1 C9 C10 113.81(10)
C9 C10 C11 116.57(10)
C9 C10 H10A 105.1
C11 C10 H10A 113.6
C9 C10 H10B 101.5
C11 C10 H10B 108.3
H10A C10 H10B 111.1
O1 C11 C18 115.45(10)
O1 C11 C10 103.77(10)
C18 C11 C10 110.14(9)
O1 C11 H11 107.3
C18 C11 H11 108.6
C10 C11 H11 111.5
O1 C12 C13 111.14(11)
O1 C12 H12A 109.7
C13 C12 H12A 106.3
O1 C12 H12B 105.8
C13 C12 H12B 112.7
H12A C12 H12B 111.3
C14 C13 C12 121.97(12)
C14 C13 H13 117.9
C12 C13 H13 119.9
C13 C14 C15 123.16(12)
C13 C14 C19 121.84(11)
C15 C14 C19 114.88(10)
N2 C15 C14 111.68(10)
N2 C15 H15A 107.9
C14 C15 H15A 111.4
N2 C15 H15B 108.1
C14 C15 H15B 110.6
H15A C15 H15B 107.0
N2 C16 C17 104.68(9)
N2 C16 H16A 111.7
C17 C16 H16A 108.3
N2 C16 H16B 110.8
C17 C16 H16B 111.2
H16A C16 H16B 110.1
C16 C17 C7 101.68(9)
C16 C17 H17A 109.2
C7 C17 H17A 113.6
C16 C17 H17B 113.0
C7 C17 H17B 111.0
H17A C17 H17B 108.3
C8 C18 C11 106.97(10)
C8 C18 C19 113.26(9)
C11 C18 C19 119.18(10)
C8 C18 H18 105.6
C11 C18 H18 104.2
C19 C18 H18 106.4
C14 C19 C18 115.06(10)
C14 C19 C20 108.82(10)
C18 C19 C20 106.09(9)
C14 C19 H19 106.5
C18 C19 H19 109.7
C20 C19 H19 110.7
C21 C20 C19 108.92(10)
C21 C20 H20A 109.6
C19 C20 H20A 109.4
C21 C20 H20B 109.7
C19 C20 H20B 110.7
H20A C20 H20B 108.6
N2 C21 C20 112.21(9)
N2 C21 C7 105.59(9)
C20 C21 C7 113.61(9)
N2 C21 H21 109.7
C20 C21 H21 106.9
C7 C21 H21 108.7
O2 C22 H22A 111.2
O2 C22 H22B 103.8
H22A C22 H22B 112.3
O2 C22 H22C 112.7
H22A C22 H22C 106.5
H22B C22 H22C 110.4
O3 C23 H23A 103.9
O3 C23 H23B 114.6
H23A C23 H23B 110.4
O3 C23 H23C 110.6
H23A C23 H23C 112.9
H23B C23 H23C 104.8
O5 C24 C25 121.43(14)
O5 C24 C26 121.96(13)
C25 C24 C26 116.60(12)
C24 C25 H25A 109.5
C24 C25 H25B 113.3
H25A C25 H25B 108.0
C24 C25 H25C 109.2
H25A C25 H25C 108.6
H25B C25 H25C 108.1
C24 C26 H26A 110.9
C24 C26 H26B 108.4
H26A C26 H26B 114.1
C24 C26 H26C 109.4
H26A C26 H26C 110.5
H26B C26 H26C 103.2

loop_
_geom_bond_atom_site_label_1
_geom_bond_atom_site_label_2
_geom_bond_site_symmetry_2
_geom_bond_distance
_geom_bond_publ_flag
O1 C11 . 1.4356(15) ?
O1 C12 . 1.4443(16) ?
O2 C2 . 1.3721(14) ?
O2 C22 . 1.4294(16) ?
O3 C3 . 1.3735(14) ?
O3 C23 . 1.4360(15) ?
O4 C9 . 1.2326(15) ?
N1 C9 . 1.3663(15) ?
N1 C6 . 1.4182(14) ?
N1 C8 . 1.4886(14) ?
N2 C16 . 1.4761(16) ?
N2 C15 . 1.4776(15) ?
N2 C21 . 1.4974(15) ?
C1 C2 . 1.3961(16) ?
C1 C6 . 1.4040(15) ?
C1 H1 . 1.0037 ?
C2 C3 . 1.4173(15) ?
C3 C4 . 1.3915(16) ?
C4 C5 . 1.3978(15) ?
C4 H4 . 0.9695 ?
C5 C6 . 1.3867(15) ?
C5 C7 . 1.5092(15) ?
C7 C17 . 1.5422(17) ?
C7 C21 . 1.5439(16) ?
C7 C8 . 1.5574(16) ?
C8 C18 . 1.5305(17) ?
C8 H8 . 0.9623 ?
C9 C10 . 1.5213(16) ?
C10 C11 . 1.5517(17) ?
C10 H10A . 0.9495 ?
C10 H10B . 0.9803 ?
C11 C18 . 1.5399(17) ?
C11 H11 . 0.9457 ?
C12 C13 . 1.5048(19) ?
C12 H12A . 1.0035 ?
C12 H12B . 0.9951 ?
C13 C14 . 1.3378(17) ?
C13 H13 . 0.9439 ?
C14 C15 . 1.5132(17) ?
C14 C19 . 1.5262(17) ?
C15 H15A . 1.0190 ?
C15 H15B . 0.9683 ?
C16 C17 . 1.5307(16) ?
C16 H16A . 0.9735 ?
C16 H16B . 0.9578 ?
C17 H17A . 1.0380 ?
C17 H17B . 0.9466 ?
C18 C19 . 1.5427(16) ?
C18 H18 . 0.9833 ?
C19 C20 . 1.5428(17) ?
C19 H19 . 0.9380 ?
C20 C21 . 1.5231(17) ?
C20 H20A . 0.9514 ?
C20 H20B . 0.9893 ?
C21 H21 . 1.0069 ?
C22 H22A . 0.9857 ?
C22 H22B . 0.9580 ?
C22 H22C . 0.9551 ?
C23 H23A . 0.9874 ?
C23 H23B . 0.9484 ?
C23 H23C . 0.9517 ?
O5 C24 . 1.2172(18) ?
C24 C25 . 1.506(2) ?
C24 C26 . 1.507(2) ?
C25 H25A . 1.0185 ?
C25 H25B . 0.9762 ?
C25 H25C . 0.9536 ?
C26 H26A . 0.9616 ?
C26 H26B . 1.0103 ?
C26 H26C . 0.9689 ?

loop_
_geom_torsion_atom_site_label_1
_geom_torsion_atom_site_label_2
_geom_torsion_atom_site_label_3
_geom_torsion_atom_site_label_4
_geom_torsion
C22 O2 C2 C1 1.0(2)
C22 O2 C2 C3 178.74(13)
C6 C1 C2 O2 177.98(12)
C6 C1 C2 C3 0.37(19)
C23 O3 C3 C4 5.2(2)
C23 O3 C3 C2 -173.67(12)
O2 C2 C3 O3 -0.63(17)
C1 C2 C3 O3 177.19(12)
O2 C2 C3 C4 -179.57(12)
C1 C2 C3 C4 -1.7(2)
O3 C3 C4 C5 -177.28(12)
C2 C3 C4 C5 1.56(19)
C3 C4 C5 C6 -0.04(19)
C3 C4 C5 C7 -179.13(12)
C4 C5 C6 C1 -1.37(19)
C7 C5 C6 C1 177.87(11)
C4 C5 C6 N1 176.41(11)
C7 C5 C6 N1 -4.34(14)
C2 C1 C6 C5 1.18(19)
C2 C1 C6 N1 -176.16(12)
C9 N1 C6 C5 -161.93(12)
C8 N1 C6 C5 -8.05(14)
C9 N1 C6 C1 15.7(2)
C8 N1 C6 C1 169.56(12)
C6 C5 C7 C17 -104.54(12)
C4 C5 C7 C17 74.62(16)
C6 C5 C7 C21 138.76(11)
C4 C5 C7 C21 -42.07(18)
C6 C5 C7 C8 13.99(13)
C4 C5 C7 C8 -166.85(13)
C9 N1 C8 C18 48.04(13)
C6 N1 C8 C18 -108.21(10)
C9 N1 C8 C7 172.63(10)
C6 N1 C8 C7 16.38(12)
C5 C7 C8 N1 -17.65(11)
C17 C7 C8 N1 104.22(10)
C21 C7 C8 N1 -143.20(10)
C5 C7 C8 C18 98.97(11)
C17 C7 C8 C18 -139.16(10)
C21 C7 C8 C18 -26.58(14)
C6 N1 C9 O4 -21.5(2)
C8 N1 C9 O4 -173.29(12)
C6 N1 C9 C10 160.58(12)
C8 N1 C9 C10 8.82(16)
O4 C9 C10 C11 138.74(13)
N1 C9 C10 C11 -43.37(16)
C12 O1 C11 C18 -64.68(14)
C12 O1 C11 C10 174.71(10)
C9 C10 C11 O1 140.38(11)
C9 C10 C11 C18 16.25(15)
C11 O1 C12 C13 89.08(14)
O1 C12 C13 C14 -67.07(18)
C12 C13 C14 C15 173.89(12)
C12 C13 C14 C19 -1.9(2)
C16 N2 C15 C14 75.06(13)
C21 N2 C15 C14 -48.02(13)
C13 C14 C15 N2 -124.67(13)
C19 C14 C15 N2 51.42(14)
C15 N2 C16 C17 -145.15(10)
C21 N2 C16 C17 -19.27(12)
N2 C16 C17 C7 38.70(11)
C5 C7 C17 C16 -167.12(9)
C21 C7 C17 C16 -42.39(11)
C8 C7 C17 C16 78.57(10)
N1 C8 C18 C11 -72.37(11)
C7 C8 C18 C11 171.78(9)
N1 C8 C18 C19 154.31(9)
C7 C8 C18 C19 38.46(13)
O1 C11 C18 C8 -77.85(12)
C10 C11 C18 C8 39.23(13)
O1 C11 C18 C19 52.19(15)
C10 C11 C18 C19 169.27(11)
C13 C14 C19 C18 58.68(16)
C15 C14 C19 C18 -117.47(12)
C13 C14 C19 C20 177.53(12)
C15 C14 C19 C20 1.38(14)
C8 C18 C19 C14 62.11(13)
C11 C18 C19 C14 -65.05(14)
C8 C18 C19 C20 -58.26(12)
C11 C18 C19 C20 174.58(10)
C14 C19 C20 C21 -55.28(12)
C18 C19 C20 C21 69.06(12)
C16 N2 C21 C20 -132.18(10)
C15 N2 C21 C20 -6.73(13)
C16 N2 C21 C7 -7.90(12)
C15 N2 C21 C7 117.54(11)
C19 C20 C21 N2 59.90(12)
C19 C20 C21 C7 -59.80(12)
C5 C7 C21 N2 155.39(9)
C17 C7 C21 N2 31.34(11)
C8 C7 C21 N2 -86.28(11)
C5 C7 C21 C20 -81.22(12)
C17 C7 C21 C20 154.74(9)
C8 C7 C21 C20 37.11(13)

loop_
_cod_related_entry_id
_cod_related_entry_database
_cod_related_entry_code
1 ChemSpider 21181208
